data_2231777
loop_
_publ_author_name
'Zhang, Chun-Hua'
'Zhao, Jing-Min'
'Chen, Bao-Guo'

_publ_section_title
;
 Dimethyl
 4-(4-hydroxyphenyl)-2,6-dimethyl-1,4-dihydropyridine-3,5-dicarboxylate
;
_journal_coeditor_code ZL2397
_journal_issue 9
_journal_name_full 'Acta Crystallographica Section E'
_journal_page_first o2362
_journal_page_last o2363
_journal_paper_doi 10.1107/S1600536811032521
_journal_volume 67
_journal_year 2011
_chemical_formula_iupac 'C17 H19 N O5'
_chemical_formula_moiety 'C17 H19 N O5'
_chemical_formula_sum 'C17 H19 N O5'
_chemical_formula_weight 317.33
_chemical_name_systematic
;
Dimethyl 4-(4-hydroxyphenyl)-2,6-dimethyl-1,4-dihydropyridine-
3,5-dicarboxylate
;
_space_group_IT_number 14
_symmetry_cell_setting monoclinic
_symmetry_space_group_name_Hall '-P 2yn'
_symmetry_space_group_name_H-M 'P 1 21/n 1'
_atom_sites_solution_hydrogens geom
_atom_sites_solution_primary direct
_atom_sites_solution_secondary difmap
_audit_creation_method SHELXL-97
_cell_angle_alpha 90.00
_cell_angle_beta 110.14(3)
_cell_angle_gamma 90.00
_cell_formula_units_Z 4
_cell_length_a 13.245(3)
_cell_length_b 9.3480(19)
_cell_length_c 13.754(3)
_cell_measurement_reflns_used 25
_cell_measurement_temperature 293(2)
_cell_measurement_theta_max 12
_cell_measurement_theta_min 9
_cell_volume 1598.8(7)
_computing_cell_refinement 'CAD-4 EXPRESS (Enraf--Nonius, 1994)'
_computing_data_collection 'CAD-4 EXPRESS (Enraf--Nonius, 1994)'
_computing_data_reduction 'XCAD4 (Harms & Wocadlo, 1996)'
_computing_molecular_graphics 'SHELXTL (Sheldrick, 2008)'
_computing_publication_material 'SHELXTL (Sheldrick, 2008)'
_computing_structure_refinement 'SHELXL97 (Sheldrick, 2008)'
_computing_structure_solution 'SHELXS97 (Sheldrick, 2008)'
_diffrn_ambient_temperature 293(2)
_diffrn_measured_fraction_theta_full 0.998
_diffrn_measured_fraction_theta_max 0.998
_diffrn_measurement_device_type 'Nonius CAD 4'
_diffrn_measurement_method \w/2\q
_diffrn_radiation_monochromator graphite
_diffrn_radiation_source 'fine-focus sealed tube'
_diffrn_radiation_type MoK\a
_diffrn_radiation_wavelength 0.71073
_diffrn_reflns_av_R_equivalents 0.1044
_diffrn_reflns_av_sigmaI/netI 0.2088
_diffrn_reflns_limit_h_max 15
_diffrn_reflns_limit_h_min 0
_diffrn_reflns_limit_k_max 11
_diffrn_reflns_limit_k_min -4
_diffrn_reflns_limit_l_max 15
_diffrn_reflns_limit_l_min -16
_diffrn_reflns_number 4588
_diffrn_reflns_theta_full 25.39
_diffrn_reflns_theta_max 25.39
_diffrn_reflns_theta_min 1.84
_diffrn_standards_decay_% 1
_diffrn_standards_interval_count 200
_diffrn_standards_interval_time 120
_diffrn_standards_number 3
_exptl_absorpt_coefficient_mu 0.097
_exptl_absorpt_correction_T_max 0.9903
_exptl_absorpt_correction_T_min 0.9808
_exptl_absorpt_correction_type psi-scan
_exptl_absorpt_process_details
;
For semi-empirical absorption, see: North <i>et al.</i> (1968)
;
_exptl_crystal_colour yellow
_exptl_crystal_density_diffrn 1.318
_exptl_crystal_density_method 'not measured'
_exptl_crystal_description block
_exptl_crystal_F_000 672
_exptl_crystal_size_max 0.20
_exptl_crystal_size_mid 0.10
_exptl_crystal_size_min 0.10
_refine_diff_density_max 0.164
_refine_diff_density_min -0.168
_refine_ls_extinction_method none
_refine_ls_goodness_of_fit_ref 1.000
_refine_ls_hydrogen_treatment constr
_refine_ls_matrix_type full
_refine_ls_number_parameters 209
_refine_ls_number_reflns 2931
_refine_ls_number_restraints 1
_refine_ls_restrained_S_all 1.001
_refine_ls_R_factor_all 0.2507
_refine_ls_R_factor_gt 0.0735
_refine_ls_shift/su_max 0.000
_refine_ls_shift/su_mean 0.000
_refine_ls_structure_factor_coef Fsqd
_refine_ls_weighting_details 'calc w=1/[\s^2^(Fo^2^)+(0.0050P)^2^+0.0000P] where P=(Fo^2^+2Fc^2^)/3'
_refine_ls_weighting_scheme calc
_refine_ls_wR_factor_gt 0.0552
_refine_ls_wR_factor_ref 0.0805
_reflns_number_gt 1212
_reflns_number_total 2931
_reflns_threshold_expression I>2\s(I)
_cod_data_source_file zl2397.cif
_cod_data_source_block I
_cod_original_cell_volume 1598.8(6)
_cod_original_sg_symbol_H-M P21/n
_cod_database_code 2231777
_cod_database_fobs_code 2231777

loop_
_symmetry_equiv_pos_as_xyz
'x, y, z'
'-x+1/2, y+1/2, -z+1/2'
'-x, -y, -z'
'x-1/2, -y-1/2, z-1/2'

loop_
_atom_site_type_symbol
_atom_site_label
_atom_site_fract_x
_atom_site_fract_y
_atom_site_fract_z
_atom_site_U_iso_or_equiv
_atom_site_adp_type
_atom_site_calc_flag
_atom_site_refinement_flags
_atom_site_occupancy
_atom_site_symmetry_multiplicity
N N1 0.6521(3) 0.2025(3) 0.3016(2) 0.0547(9) Uani d . 1 1
H H1A 0.6515 0.1445 0.2529 0.066 Uiso calc R 1 1
O O1 1.0141(2) -0.0866(3) 0.7601(2) 0.0705(9) Uani d . 1 1
H H1B 0.9967 -0.1157 0.8083 0.106 Uiso calc R 1 1
C C1 0.8797(3) 0.1492(4) 0.5474(3) 0.0460(10) Uani d . 1 1
H H1C 0.8910 0.1793 0.4875 0.055 Uiso calc R 1 1
O O2 0.5444(2) 0.3203(4) 0.5778(2) 0.0866(11) Uani d . 1 1
C C2 0.9528(3) 0.0542(4) 0.6113(3) 0.0609(12) Uani d . 1 1
H H2A 1.0116 0.0232 0.5947 0.073 Uiso calc R 1 1
O O3 0.4353(2) 0.1763(3) 0.4605(2) 0.0698(9) Uani d U 1 1
C C3 0.9371(3) 0.0055(4) 0.7006(3) 0.0498(10) Uani d . 1 1
O O4 0.8684(2) 0.5538(3) 0.3923(2) 0.0706(9) Uani d . 1 1
C C4 0.8511(3) 0.0495(4) 0.7228(3) 0.0601(12) Uani d . 1 1
H H4A 0.8396 0.0157 0.7816 0.072 Uiso calc R 1 1
O O5 0.8363(2) 0.5462(3) 0.5423(2) 0.0600(8) Uani d . 1 1
C C5 0.7786(3) 0.1468(4) 0.6570(3) 0.0578(12) Uani d . 1 1
H H5A 0.7195 0.1763 0.6735 0.069 Uiso calc R 1 1
C C6 0.7922(3) 0.2018(4) 0.5662(3) 0.0422(9) Uani d . 1 1
C C7 0.7113(3) 0.3079(4) 0.4988(3) 0.0466(9) Uani d . 1 1
H H7A 0.7036 0.3853 0.5438 0.056 Uiso calc R 1 1
C C8 0.5986(3) 0.2431(4) 0.4446(3) 0.0480(10) Uani d . 1 1
C C9 0.5808(3) 0.1810(4) 0.3502(3) 0.0442(9) Uani d . 1 1
C C10 0.7253(3) 0.3108(4) 0.3254(3) 0.0461(10) Uani d . 1 1
C C11 0.7525(3) 0.3737(4) 0.4184(3) 0.0530(11) Uani d . 1 1
C C12 0.4874(3) 0.0857(4) 0.2903(3) 0.0674(14) Uani d . 1 1
H H12A 0.4384 0.0774 0.3276 0.101 Uiso calc R 1 1
H H12B 0.5139 -0.0073 0.2819 0.101 Uiso calc R 1 1
H H12C 0.4508 0.1269 0.2234 0.101 Uiso calc R 1 1
C C13 0.7703(3) 0.3459(5) 0.2409(3) 0.0789(16) Uani d . 1 1
H H13A 0.8426 0.3807 0.2715 0.118 Uiso calc R 1 1
H H13B 0.7266 0.4180 0.1962 0.118 Uiso calc R 1 1
H H13C 0.7703 0.2613 0.2013 0.118 Uiso calc R 1 1
C C14 0.5229(3) 0.2511(4) 0.4999(3) 0.0518(11) Uani d . 1 1
C C15 0.3573(3) 0.1894(5) 0.5099(3) 0.1006(19) Uani d U 1 1
H H15A 0.2957 0.1319 0.4740 0.151 Uiso calc R 1 1
H H15B 0.3359 0.2877 0.5088 0.151 Uiso calc R 1 1
H H15C 0.3878 0.1575 0.5804 0.151 Uiso calc R 1 1
C C16 0.8259(3) 0.4957(4) 0.4461(3) 0.0506(10) Uani d . 1 1
C C17 0.9061(3) 0.6675(4) 0.5735(3) 0.0797(15) Uani d . 1 1
H H17A 0.9123 0.6948 0.6426 0.120 Uiso calc R 1 1
H H17B 0.8770 0.7457 0.5271 0.120 Uiso calc R 1 1
H H17C 0.9759 0.6433 0.5717 0.120 Uiso calc R 1 1

loop_
_atom_site_aniso_label
_atom_site_aniso_U_11
_atom_site_aniso_U_22
_atom_site_aniso_U_33
_atom_site_aniso_U_12
_atom_site_aniso_U_13
_atom_site_aniso_U_23
N1 0.077(3) 0.042(2) 0.048(2) 0.0006(19) 0.0258(18) 0.0007(17)
O1 0.074(2) 0.085(2) 0.0554(19) 0.0210(18) 0.0265(16) 0.0311(17)
C1 0.060(3) 0.049(3) 0.036(2) 0.010(2) 0.0251(19) -0.0016(17)
O2 0.075(2) 0.127(3) 0.059(2) -0.018(2) 0.0253(17) -0.038(2)
C2 0.058(3) 0.073(3) 0.057(3) 0.004(2) 0.027(2) 0.024(2)
O3 0.0503(18) 0.104(3) 0.063(2) -0.0190(18) 0.0301(16) -0.0103(19)
C3 0.056(3) 0.053(2) 0.045(2) -0.006(2) 0.024(2) 0.001(2)
O4 0.085(2) 0.075(2) 0.0512(19) -0.0162(18) 0.0227(16) 0.0111(16)
C4 0.066(3) 0.075(3) 0.045(3) 0.003(3) 0.026(2) 0.014(2)
O5 0.087(2) 0.0338(16) 0.071(2) -0.0074(15) 0.0426(18) -0.0083(15)
C5 0.052(3) 0.075(3) 0.054(3) 0.011(2) 0.029(2) 0.007(2)
C6 0.048(2) 0.042(2) 0.041(2) -0.0051(18) 0.0206(19) 0.0032(17)
C7 0.054(3) 0.049(2) 0.039(2) 0.012(2) 0.0183(19) -0.0042(19)
C8 0.065(3) 0.042(2) 0.036(2) 0.0020(19) 0.015(2) -0.0039(17)
C9 0.042(2) 0.045(2) 0.047(2) 0.0111(19) 0.0175(18) 0.007(2)
C10 0.058(3) 0.046(2) 0.046(2) 0.000(2) 0.032(2) 0.0108(19)
C11 0.077(3) 0.043(2) 0.037(2) 0.014(2) 0.019(2) -0.0060(19)
C12 0.064(3) 0.097(4) 0.040(2) -0.004(3) 0.016(2) -0.021(3)
C13 0.086(4) 0.103(4) 0.054(3) -0.005(3) 0.032(3) -0.003(3)
C14 0.051(3) 0.059(3) 0.040(2) 0.002(2) 0.009(2) -0.002(2)
C15 0.055(3) 0.136(5) 0.112(4) 0.008(4) 0.031(3) -0.018(4)
C16 0.059(3) 0.049(3) 0.053(3) 0.002(2) 0.031(2) 0.016(2)
C17 0.096(4) 0.052(3) 0.075(3) -0.008(3) 0.009(3) 0.000(3)

loop_
_atom_type_symbol
_atom_type_description
_atom_type_scat_dispersion_real
_atom_type_scat_dispersion_imag
_atom_type_scat_source
C C 0.0033 0.0016 'International Tables Vol C Tables 4.2.6.8 and 6.1.1.4'
H H 0.0000 0.0000 'International Tables Vol C Tables 4.2.6.8 and 6.1.1.4'
N N 0.0061 0.0033 'International Tables Vol C Tables 4.2.6.8 and 6.1.1.4'
O O 0.0106 0.0060 'International Tables Vol C Tables 4.2.6.8 and 6.1.1.4'

loop_
_geom_angle_atom_site_label_1
_geom_angle_atom_site_label_2
_geom_angle_atom_site_label_3
_geom_angle
C9 N1 C10 123.7(3)
C9 N1 H1A 118.2
C10 N1 H1A 118.2
C3 O1 H1B 109.5
C6 C1 C2 124.5(3)
C6 C1 H1C 117.8
C2 C1 H1C 117.8
C1 C2 C3 119.1(4)
C1 C2 H2A 120.5
C3 C2 H2A 120.5
C14 O3 C15 116.3(3)
C4 C3 O1 124.9(4)
C4 C3 C2 119.8(4)
O1 C3 C2 115.2(3)
C3 C4 C5 119.9(4)
C3 C4 H4A 120.1
C5 C4 H4A 120.1
C16 O5 C17 113.8(3)
C4 C5 C6 122.4(4)
C4 C5 H5A 118.8
C6 C5 H5A 118.8
C1 C6 C5 114.3(4)
C1 C6 C7 126.0(3)
C5 C6 C7 119.8(3)
C6 C7 C11 110.6(3)
C6 C7 C8 113.6(3)
C11 C7 C8 109.7(3)
C6 C7 H7A 107.6
C11 C7 H7A 107.6
C8 C7 H7A 107.6
C9 C8 C14 126.5(4)
C9 C8 C7 116.5(3)
C14 C8 C7 117.0(3)
N1 C9 C8 119.2(4)
N1 C9 C12 113.5(3)
C8 C9 C12 127.3(3)
C11 C10 N1 119.4(3)
C11 C10 C13 126.2(4)
N1 C10 C13 114.4(4)
C10 C11 C16 121.8(4)
C10 C11 C7 118.1(4)
C16 C11 C7 119.9(3)
C9 C12 H12A 109.5
C9 C12 H12B 109.5
H12A C12 H12B 109.5
C9 C12 H12C 109.5
H12A C12 H12C 109.5
H12B C12 H12C 109.5
C10 C13 H13A 109.5
C10 C13 H13B 109.5
H13A C13 H13B 109.5
C10 C13 H13C 109.5
H13A C13 H13C 109.5
H13B C13 H13C 109.5
O2 C14 O3 124.5(4)
O2 C14 C8 120.0(4)
O3 C14 C8 115.5(4)
O3 C15 H15A 109.5
O3 C15 H15B 109.5
H15A C15 H15B 109.5
O3 C15 H15C 109.5
H15A C15 H15C 109.5
H15B C15 H15C 109.5
O4 C16 O5 121.8(4)
O4 C16 C11 127.0(4)
O5 C16 C11 111.0(3)
O5 C17 H17A 109.5
O5 C17 H17B 109.5
H17A C17 H17B 109.5
O5 C17 H17C 109.5
H17A C17 H17C 109.5
H17B C17 H17C 109.5

loop_
_geom_bond_atom_site_label_1
_geom_bond_atom_site_label_2
_geom_bond_distance
N1 C9 1.346(4)
N1 C10 1.361(4)
N1 H1A 0.8600
O1 C3 1.370(4)
O1 H1B 0.8200
C1 C6 1.363(4)
C1 C2 1.383(4)
C1 H1C 0.9300
O2 C14 1.199(4)
C2 C3 1.391(4)
C2 H2A 0.9300
O3 C14 1.302(4)
O3 C15 1.424(4)
C3 C4 1.341(4)
O4 C16 1.203(4)
C4 C5 1.403(5)
C4 H4A 0.9300
O5 C16 1.366(4)
O5 C17 1.433(4)
C5 C6 1.417(4)
C5 H5A 0.9300
C6 C7 1.520(5)
C7 C11 1.522(4)
C7 C8 1.544(5)
C7 H7A 0.9800
C8 C9 1.367(4)
C8 C14 1.455(5)
C9 C12 1.517(4)
C10 C11 1.340(5)
C10 C13 1.514(4)
C11 C16 1.461(5)
C12 H12A 0.9600
C12 H12B 0.9600
C12 H12C 0.9600
C13 H13A 0.9600
C13 H13B 0.9600
C13 H13C 0.9600
C15 H15A 0.9600
C15 H15B 0.9600
C15 H15C 0.9600
C17 H17A 0.9600
C17 H17B 0.9600
C17 H17C 0.9600

loop_
_geom_hbond_atom_site_label_D
_geom_hbond_atom_site_label_H
_geom_hbond_atom_site_label_A
_geom_hbond_site_symmetry_A
_geom_hbond_distance_DH
_geom_hbond_distance_HA
_geom_hbond_distance_DA
_geom_hbond_angle_DHA
N1 H1A O4 2_645 0.86 2.10 2.936(4) 164
O1 H1B O2 2_646 0.82 1.92 2.742(4) 179
C7 H7A O2 . 0.98 2.39 2.781(5) 103
C7 H7A O5 . 0.98 2.32 2.717(5) 103
C12 H12A O3 . 0.96 2.06 2.790(5) 131
C13 H13A O4 . 0.96 2.26 2.818(5) 116

loop_
_geom_torsion_atom_site_label_1
_geom_torsion_atom_site_label_2
_geom_torsion_atom_site_label_3
_geom_torsion_atom_site_label_4
_geom_torsion
C6 C1 C2 C3 1.0(7)
C1 C2 C3 C4 0.9(7)
C1 C2 C3 O1 -179.1(4)
O1 C3 C4 C5 178.6(4)
C2 C3 C4 C5 -1.3(7)
C3 C4 C5 C6 0.0(7)
C2 C1 C6 C5 -2.1(6)
C2 C1 C6 C7 179.0(4)
C4 C5 C6 C1 1.6(6)
C4 C5 C6 C7 -179.4(4)
C1 C6 C7 C11 -12.1(5)
C5 C6 C7 C11 169.1(3)
C1 C6 C7 C8 111.8(4)
C5 C6 C7 C8 -67.0(4)
C6 C7 C8 C9 -88.5(4)
C11 C7 C8 C9 35.9(5)
C6 C7 C8 C14 90.1(4)
C11 C7 C8 C14 -145.5(3)
C10 N1 C9 C8 -18.3(6)
C10 N1 C9 C12 162.1(4)
C14 C8 C9 N1 169.3(4)
C7 C8 C9 N1 -12.3(5)
C14 C8 C9 C12 -11.2(7)
C7 C8 C9 C12 167.3(4)
C9 N1 C10 C11 21.1(6)
C9 N1 C10 C13 -160.3(3)
N1 C10 C11 C16 -176.5(3)
C13 C10 C11 C16 5.0(7)
N1 C10 C11 C7 7.9(6)
C13 C10 C11 C7 -170.6(4)
C6 C7 C11 C10 92.2(4)
C8 C7 C11 C10 -33.9(5)
C6 C7 C11 C16 -83.5(4)
C8 C7 C11 C16 150.4(3)
C15 O3 C14 O2 5.5(7)
C15 O3 C14 C8 -176.4(4)
C9 C8 C14 O2 -172.9(4)
C7 C8 C14 O2 8.7(6)
C9 C8 C14 O3 8.9(6)
C7 C8 C14 O3 -169.5(4)
C17 O5 C16 O4 -3.2(6)
C17 O5 C16 C11 -179.1(3)
C10 C11 C16 O4 0.8(7)
C7 C11 C16 O4 176.3(4)
C10 C11 C16 O5 176.4(4)
C7 C11 C16 O5 -8.0(5)

loop_
_cod_related_entry_id
_cod_related_entry_database
_cod_related_entry_code
1 ChemSpider 613904
